data_9012139
loop_
_publ_author_name
'Jacoboni, C.'
'Leble, A.'
'Rousseau, J. J.'

_publ_section_title
;
 Determination precise de la structure de la chiolite Na5Al3F14
 et etude par R.P.E. de Na5Al3F14:Cr3+
;
_journal_name_full 'Journal of Solid State Chemistry'
_journal_page_first 297
_journal_page_last 304
_journal_paper_doi 10.1016/0022-4596(81)90440-0
_journal_volume 36
_journal_year 1981
_chemical_compound_source Synthetic
_chemical_formula_sum 'Al3 F14 Na5'
_chemical_name_mineral Chiolite
_space_group_IT_number 128
_symmetry_space_group_name_Hall '-P 4 2n'
_symmetry_space_group_name_H-M 'P 4/m n c'
_cell_angle_alpha 90
_cell_angle_beta 90
_cell_angle_gamma 90
_cell_length_a 7.0138
_cell_length_b 7.0138
_cell_length_c 10.402
_cell_formula_units_Z 2
_cell_volume 511.710
_database_code_amcsd 0013413
_exptl_crystal_density_diffrn 2.998
_cod_original_formula_sum 'Na5 Al3 F14'
_cod_database_code 9012139

loop_
_space_group_symop_operation_xyz
x,y,z
1/2-y,1/2-x,1/2+z
1/2+y,1/2+x,1/2-z
y,-x,-z
-y,x,z
1/2+x,1/2-y,1/2+z
1/2-x,1/2+y,1/2-z
x,y,-z
-x,-y,z
1/2+y,1/2+x,1/2+z
1/2-y,1/2-x,1/2-z
-y,x,-z
y,-x,z
1/2-x,1/2+y,1/2+z
1/2+x,1/2-y,1/2-z
-x,-y,-z

loop_
_atom_site_aniso_label
_atom_site_aniso_U_11
_atom_site_aniso_U_22
_atom_site_aniso_U_33
_atom_site_aniso_U_12
_atom_site_aniso_U_13
_atom_site_aniso_U_23
Na1 0.02410 0.02410 0.03530 0.00000 0.00000 0.00000
Na2 0.02103 0.02103 0.01913 -0.00805 0.00617 -0.00617
Al1 0.00541 0.00541 0.00981 0.00000 0.00000 0.00000
Al2 0.00815 0.00493 0.00839 -0.00040 0.00000 0.00000
F1 0.02794 0.02794 0.01113 0.00000 0.00000 0.00000
F2 0.01269 0.00638 0.03711 -0.00035 0.00000 0.00000
F3 0.02068 0.01488 0.01716 -0.00282 -0.00872 0.00018

loop_
_atom_site_label
_atom_site_fract_x
_atom_site_fract_y
_atom_site_fract_z
_atom_site_U_iso_or_equiv
Na1 0.00000 0.00000 0.50000 0.02780
Na2 0.27680 0.77680 0.25000 0.02039
Al1 0.00000 0.00000 0.00000 0.00686
Al2 0.00000 0.50000 0.00000 0.00712
F1 0.00000 0.00000 0.17110 0.02229
F2 0.06420 0.24770 0.00000 0.01873
F3 0.17940 0.53640 0.11980 0.01755

loop_
_cod_related_entry_id
_cod_related_entry_database
_cod_related_entry_code
1 AMCSD 0013413
